data_4086473
loop_
_publ_author_name
'Komuro, Takashi'
'Kitano, Takeo'
'Yamahira, Nobukazu'
'Ohta, Keisuke'
'Okawara, Satoshi'
'Mager, Nathalie'
'Okazaki, Masaaki'
'Tobita, Hiromi'

_publ_section_title
;
 Directedortho-C--H Silylation Coupled withtrans-Selective Hydrogenation
 of Arylalkynes Catalyzed by Ruthenium Complexes of a
 Xanthene-BasedSi,O,Si-Chelate Ligand, &#x201C;Xantsil&#x201D;
;
_journal_issue 9
_journal_name_full Organometallics
_journal_page_first 1209
_journal_paper_doi 10.1021/acs.organomet.5b01013
_journal_volume 35
_journal_year 2016
_chemical_formula_moiety 'C22 H22 Si'
_chemical_formula_sum 'C22 H22 Si'
_chemical_formula_weight 314.49
_chemical_name_systematic
; 
 ? 
;
_space_group_IT_number 19
_symmetry_cell_setting orthorhombic
_symmetry_Int_Tables_number 19
_symmetry_space_group_name_Hall 'P 2ac 2ab'
_symmetry_space_group_name_H-M 'P 21 21 21'
_atom_sites_solution_hydrogens geom
_atom_sites_solution_primary direct
_atom_sites_solution_secondary difmap
_audit_creation_method SHELXL-97
_cell_angle_alpha 90.00
_cell_angle_beta 90.00
_cell_angle_gamma 90.00
_cell_formula_units_Z 8
_cell_length_a 8.176(4)
_cell_length_b 20.602(11)
_cell_length_c 21.311(12)
_cell_measurement_reflns_used 9222
_cell_measurement_temperature 173(2)
_cell_measurement_theta_max 27.5
_cell_measurement_theta_min 3.0
_cell_volume 3590(3)
_computing_cell_refinement CrystalClear
_computing_data_collection CrystalClear
_computing_data_reduction CrystalStructure
_computing_molecular_graphics
;
'ORTEP-3', 'Yadokari-XG 2009 (Wakita, Nemoto, et al., 2009)'
;
_computing_publication_material
;
'Yadokari-XG 2009 (Wakita, Nemoto, et al., 2009)'
;
_computing_structure_refinement 'SHELXL-97 (Sheldrick, 1997)'
_computing_structure_solution 'SHELXS-97 (Sheldrick, 1990)'
_diffrn_ambient_temperature 173(2)
_diffrn_detector_area_resol_mean 7.31
_diffrn_measured_fraction_theta_full 0.998
_diffrn_measured_fraction_theta_max 0.998
_diffrn_measurement_device_type 'Rigaku Saturn70 CCD'
_diffrn_measurement_method \w
_diffrn_radiation_monochromator graphite
_diffrn_radiation_source 'fine-focus sealed tube'
_diffrn_radiation_type MoK\a
_diffrn_radiation_wavelength 0.71069
_diffrn_reflns_av_R_equivalents 0.107
_diffrn_reflns_limit_h_max 10
_diffrn_reflns_limit_h_min -10
_diffrn_reflns_limit_k_max 25
_diffrn_reflns_limit_k_min -26
_diffrn_reflns_limit_l_max 27
_diffrn_reflns_limit_l_min -27
_diffrn_reflns_number 46013
_diffrn_reflns_theta_full 27.48
_diffrn_reflns_theta_max 27.48
_diffrn_reflns_theta_min 3.03
_exptl_absorpt_coefficient_mu 0.129
_exptl_absorpt_correction_T_max 1.000
_exptl_absorpt_correction_T_min 0.790
_exptl_absorpt_correction_type multi-scan
_exptl_absorpt_process_details
;
'Jacobson, R. (1998) Private communication' 
;
_exptl_crystal_colour colorless
_exptl_crystal_density_diffrn 1.164
_exptl_crystal_density_method 'not measured'
_exptl_crystal_description plate
_exptl_crystal_F_000 1344
_exptl_crystal_size_max 0.20
_exptl_crystal_size_mid 0.10
_exptl_crystal_size_min 0.05
_refine_diff_density_max 0.983
_refine_diff_density_min -0.254
_refine_diff_density_rms 0.062
_refine_ls_abs_structure_details 'Flack H D (1983), Acta Cryst. A39, 876-881'
_refine_ls_abs_structure_Flack -0.19(19)
_refine_ls_extinction_method none
_refine_ls_goodness_of_fit_ref 0.809
_refine_ls_hydrogen_treatment constr
_refine_ls_matrix_type full
_refine_ls_number_parameters 419
_refine_ls_number_reflns 8220
_refine_ls_number_restraints 0
_refine_ls_restrained_S_all 0.809
_refine_ls_R_factor_all 0.1148
_refine_ls_R_factor_gt 0.0523
_refine_ls_shift/su_max 0.000
_refine_ls_shift/su_mean 0.000
_refine_ls_structure_factor_coef Fsqd
_refine_ls_weighting_details 'calc w=1/[\s^2^(Fo^2^)+(0.0250P)^2^] where P=(Fo^2^+2Fc^2^)/3'
_refine_ls_weighting_scheme calc
_refine_ls_wR_factor_gt 0.0978
_refine_ls_wR_factor_ref 0.1180
_reflns_number_gt 3629
_reflns_number_total 8220
_reflns_threshold_expression >2\s(I)
_cod_data_source_file om5b01013_si_002.cif
_cod_data_source_block compound-2d
_cod_depositor_comments 'Adding full bibliography for 4086472--4086473.cif.'
_cod_database_code 4086473

loop_
_symmetry_equiv_pos_as_xyz
'x, y, z'
'-x+1/2, -y, z+1/2'
'x+1/2, -y+1/2, -z'
'-x, y+1/2, -z+1/2'

loop_
_atom_site_label
_atom_site_type_symbol
_atom_site_fract_x
_atom_site_fract_y
_atom_site_fract_z
_atom_site_U_iso_or_equiv
_atom_site_adp_type
_atom_site_occupancy
_atom_site_symmetry_multiplicity
_atom_site_calc_flag
_atom_site_refinement_flags
Si1 Si 0.08726(14) 0.49757(5) 0.31100(5) 0.0220(3) Uani 1 1 d .
Si2 Si 0.41731(15) 0.33533(5) 0.19296(5) 0.0224(3) Uani 1 1 d .
C1 C -0.0512(5) 0.55235(19) 0.35903(19) 0.0208(10) Uani 1 1 d .
C2 C -0.0179(5) 0.55971(19) 0.4235(2) 0.0213(10) Uani 1 1 d .
H1 H 0.0706 0.5364 0.4416 0.026 Uiso 1 1 calc R
C3 C -0.1107(6) 0.5999(2) 0.4609(2) 0.0258(11) Uani 1 1 d .
H2 H -0.0867 0.6034 0.5044 0.031 Uiso 1 1 calc R
C4 C -0.2375(6) 0.6348(2) 0.4357(2) 0.0275(11) Uani 1 1 d .
H3 H -0.2990 0.6633 0.4616 0.033 Uiso 1 1 calc R
C5 C -0.2763(6) 0.6287(2) 0.3729(2) 0.0273(11) Uani 1 1 d .
H4 H -0.3648 0.6529 0.3559 0.033 Uiso 1 1 calc R
C6 C -0.1850(5) 0.5867(2) 0.3338(2) 0.0231(10) Uani 1 1 d .
C7 C -0.2315(6) 0.5794(2) 0.2669(2) 0.0280(11) Uani 1 1 d .
H5 H -0.1578 0.5547 0.2420 0.034 Uiso 1 1 calc R
C8 C -0.3600(5) 0.6022(2) 0.2371(2) 0.0236(10) Uani 1 1 d .
H6 H -0.4351 0.6264 0.2619 0.028 Uiso 1 1 calc R
C9 C -0.4025(6) 0.59514(19) 0.17024(19) 0.0218(10) Uani 1 1 d .
C10 C -0.5351(6) 0.6281(2) 0.1463(2) 0.0310(11) Uani 1 1 d .
H7 H -0.5972 0.6555 0.1731 0.037 Uiso 1 1 calc R
C11 C -0.5796(6) 0.6218(2) 0.0834(2) 0.0332(11) Uani 1 1 d .
H8 H -0.6716 0.6448 0.0676 0.040 Uiso 1 1 calc R
C12 C -0.4898(6) 0.5821(2) 0.0441(2) 0.0317(12) Uani 1 1 d .
H9 H -0.5207 0.5772 0.0014 0.038 Uiso 1 1 calc R
C13 C -0.3548(6) 0.5497(2) 0.0674(2) 0.0315(13) Uani 1 1 d .
H10 H -0.2922 0.5229 0.0402 0.038 Uiso 1 1 calc R
C14 C -0.3091(6) 0.5556(2) 0.1298(2) 0.0298(11) Uani 1 1 d .
H11 H -0.2158 0.5333 0.1452 0.036 Uiso 1 1 calc R
C15 C -0.0301(6) 0.4278(2) 0.2776(2) 0.0416(13) Uani 1 1 d .
H12 H 0.0432 0.4007 0.2523 0.062 Uiso 1 1 calc R
H13 H -0.1189 0.4443 0.2510 0.062 Uiso 1 1 calc R
H14 H -0.0762 0.4018 0.3118 0.062 Uiso 1 1 calc R
C16 C 0.1917(5) 0.5459(2) 0.2483(2) 0.0362(12) Uani 1 1 d .
H15 H 0.1129 0.5566 0.2152 0.054 Uiso 1 1 calc R
H16 H 0.2814 0.5203 0.2304 0.054 Uiso 1 1 calc R
H17 H 0.2355 0.5860 0.2664 0.054 Uiso 1 1 calc R
C17 C 0.2511(5) 0.46381(19) 0.36389(19) 0.0220(9) Uani 1 1 d .
C18 C 0.3964(5) 0.4974(2) 0.3763(2) 0.0316(10) Uani 1 1 d .
H18 H 0.4114 0.5394 0.3589 0.038 Uiso 1 1 calc R
C19 C 0.5199(6) 0.4709(2) 0.4136(2) 0.0359(13) Uani 1 1 d .
H19 H 0.6196 0.4939 0.4192 0.043 Uiso 1 1 calc R
C20 C 0.4973(7) 0.4116(2) 0.4424(2) 0.0351(13) Uani 1 1 d .
H20 H 0.5777 0.3947 0.4701 0.042 Uiso 1 1 calc R
C21 C 0.3570(6) 0.3775(3) 0.4302(3) 0.0351(14) Uani 1 1 d .
H21 H 0.3423 0.3359 0.4486 0.042 Uiso 1 1 calc R
C22 C 0.2358(6) 0.4027(2) 0.3916(2) 0.0290(11) Uani 1 1 d .
H22 H 0.1403 0.3777 0.3838 0.035 Uiso 1 1 calc R
C23 C 0.5561(5) 0.28196(19) 0.14358(19) 0.0213(9) Uani 1 1 d .
C24 C 0.5172(6) 0.2745(2) 0.0801(2) 0.0277(11) Uani 1 1 d .
H23 H 0.4275 0.2979 0.0630 0.033 Uiso 1 1 calc R
C25 C 0.6083(6) 0.2331(2) 0.0413(2) 0.0309(12) Uani 1 1 d .
H24 H 0.5818 0.2294 -0.0019 0.037 Uiso 1 1 calc R
C26 C 0.7345(6) 0.1982(2) 0.0656(2) 0.0288(11) Uani 1 1 d .
H25 H 0.7929 0.1688 0.0395 0.035 Uiso 1 1 calc R
C27 C 0.7788(6) 0.2050(2) 0.1279(2) 0.0276(11) Uani 1 1 d .
H26 H 0.8698 0.1815 0.1437 0.033 Uiso 1 1 calc R
C28 C 0.6917(5) 0.2461(2) 0.16771(19) 0.0224(10) Uani 1 1 d .
C29 C 0.7382(5) 0.2532(2) 0.23471(19) 0.0258(10) Uani 1 1 d .
H27 H 0.6681 0.2795 0.2596 0.031 Uiso 1 1 calc R
C30 C 0.8650(5) 0.2274(2) 0.2641(2) 0.0246(10) Uani 1 1 d .
H28 H 0.9353 0.2006 0.2399 0.030 Uiso 1 1 calc R
C31 C 0.9079(5) 0.23619(18) 0.33098(18) 0.0217(9) Uani 1 1 d .
C32 C 0.8224(5) 0.27711(19) 0.3723(2) 0.0245(10) Uani 1 1 d .
H29 H 0.7289 0.2999 0.3577 0.029 Uiso 1 1 calc R
C33 C 0.8718(6) 0.2847(2) 0.4337(2) 0.0273(12) Uani 1 1 d .
H30 H 0.8137 0.3129 0.4609 0.033 Uiso 1 1 calc R
C34 C 1.0069(6) 0.2508(2) 0.4553(2) 0.0314(12) Uani 1 1 d .
H31 H 1.0425 0.2565 0.4974 0.038 Uiso 1 1 calc R
C35 C 1.0893(6) 0.2092(2) 0.4165(2) 0.0329(11) Uani 1 1 d .
H32 H 1.1789 0.1848 0.4322 0.040 Uiso 1 1 calc R
C36 C 1.0432(5) 0.2027(2) 0.3552(2) 0.0263(10) Uani 1 1 d .
H33 H 1.1041 0.1748 0.3284 0.032 Uiso 1 1 calc R
C37 C 0.3149(5) 0.2852(2) 0.2549(2) 0.0364(12) Uani 1 1 d .
H34 H 0.2428 0.2533 0.2350 0.055 Uiso 1 1 calc R
H35 H 0.2503 0.3135 0.2823 0.055 Uiso 1 1 calc R
H36 H 0.3980 0.2627 0.2798 0.055 Uiso 1 1 calc R
C38 C 0.5352(6) 0.40400(19) 0.2291(2) 0.0363(12) Uani 1 1 d .
H37 H 0.4587 0.4361 0.2463 0.055 Uiso 1 1 calc R
H38 H 0.6037 0.4246 0.1971 0.055 Uiso 1 1 calc R
H39 H 0.6046 0.3872 0.2629 0.055 Uiso 1 1 calc R
C39 C 0.2560(5) 0.3707(2) 0.13981(19) 0.0250(10) Uani 1 1 d .
C40 C 0.2825(6) 0.4290(2) 0.1072(2) 0.0367(12) Uani 1 1 d .
H40 H 0.3832 0.4514 0.1124 0.044 Uiso 1 1 calc R
C41 C 0.1657(7) 0.4543(3) 0.0679(3) 0.0426(15) Uani 1 1 d .
H41 H 0.1876 0.4929 0.0450 0.051 Uiso 1 1 calc R
C42 C 0.0154(7) 0.4235(3) 0.0618(2) 0.0439(15) Uani 1 1 d .
H42 H -0.0660 0.4412 0.0350 0.053 Uiso 1 1 calc R
C43 C -0.0147(6) 0.3682(3) 0.0940(2) 0.0377(13) Uani 1 1 d .
H43 H -0.1183 0.3477 0.0901 0.045 Uiso 1 1 calc R
C44 C 0.1018(5) 0.3413(2) 0.1321(2) 0.0294(10) Uani 1 1 d .
H44 H 0.0782 0.3020 0.1537 0.035 Uiso 1 1 calc R

loop_
_atom_site_aniso_label
_atom_site_aniso_U_11
_atom_site_aniso_U_22
_atom_site_aniso_U_33
_atom_site_aniso_U_23
_atom_site_aniso_U_13
_atom_site_aniso_U_12
Si1 0.0192(6) 0.0236(6) 0.0232(6) 0.0010(5) 0.0006(6) 0.0018(5)
Si2 0.0220(6) 0.0225(6) 0.0227(6) -0.0007(5) -0.0023(6) 0.0030(5)
C1 0.024(3) 0.018(2) 0.020(2) -0.0013(18) 0.003(2) -0.0060(19)
C2 0.022(2) 0.017(2) 0.025(3) 0.0071(19) -0.001(2) -0.0006(19)
C3 0.027(3) 0.028(3) 0.022(2) -0.004(2) 0.002(2) 0.000(2)
C4 0.030(3) 0.031(3) 0.021(2) -0.004(2) 0.007(2) 0.001(2)
C5 0.025(3) 0.025(3) 0.032(3) 0.000(2) -0.001(2) 0.003(2)
C6 0.026(2) 0.021(2) 0.022(2) 0.005(2) 0.003(2) -0.003(2)
C7 0.027(3) 0.024(2) 0.033(3) -0.002(2) 0.009(2) 0.000(2)
C8 0.024(2) 0.026(2) 0.021(2) 0.0002(19) 0.003(2) -0.005(2)
C9 0.022(2) 0.021(2) 0.023(2) -0.0011(18) -0.002(2) -0.007(2)
C10 0.034(3) 0.033(3) 0.026(3) 0.008(2) -0.001(2) 0.004(2)
C11 0.038(3) 0.029(2) 0.032(3) 0.009(2) -0.010(3) 0.000(2)
C12 0.045(3) 0.032(3) 0.019(2) 0.006(2) -0.008(2) -0.011(2)
C13 0.040(3) 0.022(3) 0.033(3) -0.005(2) 0.005(2) -0.009(2)
C14 0.031(3) 0.030(3) 0.029(3) 0.009(2) -0.006(2) -0.002(2)
C15 0.041(3) 0.043(3) 0.041(3) -0.005(2) -0.013(2) 0.005(2)
C16 0.032(3) 0.046(3) 0.031(3) 0.009(2) 0.006(2) 0.005(2)
C17 0.019(2) 0.024(2) 0.023(2) -0.0016(19) 0.0007(19) 0.0041(18)
C18 0.029(2) 0.033(2) 0.033(2) 0.003(2) -0.002(2) -0.008(2)
C19 0.022(3) 0.048(3) 0.038(3) -0.007(2) -0.003(2) -0.012(2)
C20 0.034(3) 0.034(3) 0.037(3) 0.003(3) -0.013(2) 0.017(3)
C21 0.037(3) 0.020(3) 0.048(3) 0.008(3) -0.010(3) 0.006(2)
C22 0.029(3) 0.025(2) 0.033(3) 0.007(2) -0.004(2) -0.002(2)
C23 0.019(2) 0.024(2) 0.021(2) 0.0018(18) -0.0001(19) 0.0006(19)
C24 0.024(2) 0.039(3) 0.020(3) 0.008(2) -0.005(2) -0.010(2)
C25 0.048(3) 0.031(3) 0.014(2) -0.004(2) 0.001(2) -0.014(3)
C26 0.040(3) 0.023(2) 0.024(3) -0.004(2) 0.008(2) 0.003(2)
C27 0.027(3) 0.032(3) 0.024(3) -0.007(2) 0.003(2) 0.005(2)
C28 0.022(2) 0.022(2) 0.023(2) 0.0023(19) -0.0031(19) 0.0024(19)
C29 0.026(2) 0.029(2) 0.022(2) -0.003(2) 0.001(2) 0.009(2)
C30 0.019(2) 0.029(2) 0.026(2) -0.001(2) 0.0038(19) 0.0071(19)
C31 0.022(2) 0.023(2) 0.021(2) 0.0020(17) 0.005(2) -0.007(2)
C32 0.022(2) 0.021(2) 0.031(3) -0.004(2) -0.004(2) 0.0075(19)
C33 0.029(3) 0.033(3) 0.020(3) -0.007(2) 0.007(2) 0.001(2)
C34 0.032(3) 0.034(3) 0.028(3) 0.003(2) 0.000(2) -0.001(2)
C35 0.035(3) 0.040(3) 0.023(2) 0.007(2) -0.006(2) 0.010(3)
C36 0.025(3) 0.028(2) 0.026(2) 0.000(2) -0.003(2) 0.0068(19)
C37 0.032(3) 0.042(3) 0.035(3) 0.005(2) 0.008(2) 0.009(2)
C38 0.036(3) 0.029(3) 0.044(3) -0.007(2) -0.013(2) 0.008(2)
C39 0.023(2) 0.032(2) 0.020(2) 0.000(2) 0.002(2) 0.003(2)
C40 0.030(3) 0.034(3) 0.046(3) 0.006(3) -0.007(2) -0.003(2)
C41 0.054(4) 0.038(3) 0.036(3) 0.021(3) -0.010(3) 0.012(3)
C42 0.037(3) 0.059(4) 0.035(3) -0.011(3) -0.021(3) 0.011(3)
C43 0.026(3) 0.050(3) 0.036(3) -0.004(3) -0.012(2) 0.015(2)
C44 0.026(2) 0.030(2) 0.032(2) 0.005(2) 0.000(2) -0.001(2)

loop_
_atom_type_symbol
_atom_type_description
_atom_type_scat_dispersion_real
_atom_type_scat_dispersion_imag
_atom_type_scat_source
C C 0.0033 0.0016 'International Tables Vol C Tables 4.2.6.8 and 6.1.1.4'
H H 0.0000 0.0000 'International Tables Vol C Tables 4.2.6.8 and 6.1.1.4'
Si Si 0.0817 0.0704 'International Tables Vol C Tables 4.2.6.8 and 6.1.1.4'

loop_
_geom_angle_atom_site_label_1
_geom_angle_atom_site_label_2
_geom_angle_atom_site_label_3
_geom_angle
C15 Si1 C16 111.8(2)
C15 Si1 C17 108.02(19)
C16 Si1 C17 107.4(2)
C15 Si1 C1 110.9(2)
C16 Si1 C1 109.93(19)
C17 Si1 C1 108.73(19)
C37 Si2 C38 110.8(2)
C37 Si2 C39 108.9(2)
C38 Si2 C39 108.33(19)
C37 Si2 C23 109.80(19)
C38 Si2 C23 110.9(2)
C39 Si2 C23 108.01(19)
C6 C1 C2 117.9(4)
C6 C1 Si1 123.7(3)
C2 C1 Si1 118.3(3)
C3 C2 C1 121.5(4)
C3 C2 H1 119.2
C1 C2 H1 119.2
C4 C3 C2 120.3(4)
C4 C3 H2 119.9
C2 C3 H2 119.9
C3 C4 C5 120.5(4)
C3 C4 H3 119.8
C5 C4 H3 119.8
C4 C5 C6 120.3(4)
C4 C5 H4 119.8
C6 C5 H4 119.8
C1 C6 C5 119.4(4)
C1 C6 C7 121.0(4)
C5 C6 C7 119.6(4)
C8 C7 C6 129.2(5)
C8 C7 H5 115.4
C6 C7 H5 115.4
C7 C8 C9 128.2(4)
C7 C8 H6 115.9
C9 C8 H6 115.9
C10 C9 C14 119.0(4)
C10 C9 C8 119.6(4)
C14 C9 C8 121.4(4)
C9 C10 C11 121.0(5)
C9 C10 H7 119.5
C11 C10 H7 119.5
C12 C11 C10 119.9(5)
C12 C11 H8 120.0
C10 C11 H8 120.0
C11 C12 C13 119.5(4)
C11 C12 H9 120.2
C13 C12 H9 120.2
C12 C13 C14 121.1(5)
C12 C13 H10 119.4
C14 C13 H10 119.4
C13 C14 C9 119.4(4)
C13 C14 H11 120.3
C9 C14 H11 120.3
Si1 C15 H12 109.5
Si1 C15 H13 109.5
H12 C15 H13 109.5
Si1 C15 H14 109.5
H12 C15 H14 109.5
H13 C15 H14 109.5
Si1 C16 H15 109.5
Si1 C16 H16 109.5
H15 C16 H16 109.5
Si1 C16 H17 109.5
H15 C16 H17 109.5
H16 C16 H17 109.5
C22 C17 C18 116.2(4)
C22 C17 Si1 121.5(3)
C18 C17 Si1 122.3(3)
C19 C18 C17 121.9(4)
C19 C18 H18 119.0
C17 C18 H18 119.0
C20 C19 C18 120.1(5)
C20 C19 H19 119.9
C18 C19 H19 119.9
C21 C20 C19 118.8(5)
C21 C20 H20 120.6
C19 C20 H20 120.6
C20 C21 C22 121.2(5)
C20 C21 H21 119.4
C22 C21 H21 119.4
C21 C22 C17 121.5(4)
C21 C22 H22 119.2
C17 C22 H22 119.2
C24 C23 C28 117.9(4)
C24 C23 Si2 117.6(3)
C28 C23 Si2 124.3(3)
C23 C24 C25 121.1(4)
C23 C24 H23 119.5
C25 C24 H23 119.5
C26 C25 C24 120.1(4)
C26 C25 H24 120.0
C24 C25 H24 120.0
C25 C26 C27 120.6(4)
C25 C26 H25 119.7
C27 C26 H25 119.7
C26 C27 C28 120.9(4)
C26 C27 H26 119.6
C28 C27 H26 119.6
C27 C28 C23 119.4(4)
C27 C28 C29 121.0(4)
C23 C28 C29 119.6(4)
C30 C29 C28 128.1(4)
C30 C29 H27 116.0
C28 C29 H27 116.0
C29 C30 C31 126.4(4)
C29 C30 H28 116.8
C31 C30 H28 116.8
C36 C31 C32 117.2(4)
C36 C31 C30 118.8(4)
C32 C31 C30 124.0(4)
C33 C32 C31 121.1(4)
C33 C32 H29 119.5
C31 C32 H29 119.5
C32 C33 C34 119.5(4)
C32 C33 H30 120.2
C34 C33 H30 120.2
C35 C34 C33 120.5(5)
C35 C34 H31 119.8
C33 C34 H31 119.8
C36 C35 C34 120.2(4)
C36 C35 H32 119.9
C34 C35 H32 119.9
C35 C36 C31 121.4(4)
C35 C36 H33 119.3
C31 C36 H33 119.3
Si2 C37 H34 109.5
Si2 C37 H35 109.5
H34 C37 H35 109.5
Si2 C37 H36 109.5
H34 C37 H36 109.5
H35 C37 H36 109.5
Si2 C38 H37 109.5
Si2 C38 H38 109.5
H37 C38 H38 109.5
Si2 C38 H39 109.5
H37 C38 H39 109.5
H38 C38 H39 109.5
C40 C39 C44 116.6(4)
C40 C39 Si2 121.3(3)
C44 C39 Si2 122.0(3)
C41 C40 C39 121.3(5)
C41 C40 H40 119.4
C39 C40 H40 119.4
C40 C41 C42 120.0(5)
C40 C41 H41 120.0
C42 C41 H41 120.0
C43 C42 C41 119.9(5)
C43 C42 H42 120.1
C41 C42 H42 120.1
C42 C43 C44 121.0(5)
C42 C43 H43 119.5
C44 C43 H43 119.5
C43 C44 C39 121.2(4)
C43 C44 H44 119.4
C39 C44 H44 119.4

loop_
_geom_bond_atom_site_label_1
_geom_bond_atom_site_label_2
_geom_bond_distance
Si1 C15 1.870(5)
Si1 C16 1.873(4)
Si1 C17 1.884(4)
Si1 C1 1.898(4)
Si2 C37 1.873(5)
Si2 C38 1.877(4)
Si2 C39 1.885(4)
Si2 C23 1.899(4)
C1 C6 1.409(6)
C1 C2 1.410(5)
C2 C3 1.376(6)
C2 H1 0.9500
C3 C4 1.372(6)
C3 H2 0.9500
C4 C5 1.380(6)
C4 H3 0.9500
C5 C6 1.416(6)
C5 H4 0.9500
C6 C7 1.483(6)
C7 C8 1.314(6)
C7 H5 0.9500
C8 C9 1.475(6)
C8 H6 0.9500
C9 C10 1.377(6)
C9 C14 1.409(6)
C10 C11 1.396(6)
C10 H7 0.9500
C11 C12 1.382(6)
C11 H8 0.9500
C12 C13 1.383(6)
C12 H9 0.9500
C13 C14 1.388(6)
C13 H10 0.9500
C14 H11 0.9500
C15 H12 0.9800
C15 H13 0.9800
C15 H14 0.9800
C16 H15 0.9800
C16 H16 0.9800
C16 H17 0.9800
C17 C22 1.397(5)
C17 C18 1.400(6)
C18 C19 1.395(6)
C18 H18 0.9500
C19 C20 1.380(6)
C19 H19 0.9500
C20 C21 1.370(7)
C20 H20 0.9500
C21 C22 1.388(6)
C21 H21 0.9500
C22 H22 0.9500
C23 C24 1.398(5)
C23 C28 1.428(5)
C24 C25 1.403(6)
C24 H23 0.9500
C25 C26 1.360(6)
C25 H24 0.9500
C26 C27 1.384(6)
C26 H25 0.9500
C27 C28 1.394(6)
C27 H26 0.9500
C28 C29 1.485(6)
C29 C30 1.322(5)
C29 H27 0.9500
C30 C31 1.479(5)
C30 H28 0.9500
C31 C36 1.402(5)
C31 C32 1.405(5)
C32 C33 1.377(6)
C32 H29 0.9500
C33 C34 1.385(6)
C33 H30 0.9500
C34 C35 1.368(6)
C34 H31 0.9500
C35 C36 1.367(6)
C35 H32 0.9500
C36 H33 0.9500
C37 H34 0.9800
C37 H35 0.9800
C37 H36 0.9800
C38 H37 0.9800
C38 H38 0.9800
C38 H39 0.9800
C39 C40 1.405(6)
C39 C44 1.408(6)
C40 C41 1.372(6)
C40 H40 0.9500
C41 C42 1.389(7)
C41 H41 0.9500
C42 C43 1.353(7)
C42 H42 0.9500
C43 C44 1.369(6)
C43 H43 0.9500
C44 H44 0.9500

loop_
_geom_torsion_atom_site_label_1
_geom_torsion_atom_site_label_2
_geom_torsion_atom_site_label_3
_geom_torsion_atom_site_label_4
_geom_torsion
C15 Si1 C1 C6 -62.7(4)
C16 Si1 C1 C6 61.4(4)
C17 Si1 C1 C6 178.7(3)
C15 Si1 C1 C2 117.9(3)
C16 Si1 C1 C2 -118.0(3)
C17 Si1 C1 C2 -0.7(4)
C6 C1 C2 C3 -1.0(6)
Si1 C1 C2 C3 178.4(3)
C1 C2 C3 C4 -1.0(6)
C2 C3 C4 C5 1.7(7)
C3 C4 C5 C6 -0.3(7)
C2 C1 C6 C5 2.4(6)
Si1 C1 C6 C5 -177.0(3)
C2 C1 C6 C7 -177.6(4)
Si1 C1 C6 C7 3.0(6)
C4 C5 C6 C1 -1.7(6)
C4 C5 C6 C7 178.3(4)
C1 C6 C7 C8 172.7(4)
C5 C6 C7 C8 -7.3(7)
C6 C7 C8 C9 179.0(4)
C7 C8 C9 C10 -173.6(4)
C7 C8 C9 C14 5.8(7)
C14 C9 C10 C11 1.3(6)
C8 C9 C10 C11 -179.2(4)
C9 C10 C11 C12 -0.1(7)
C10 C11 C12 C13 -1.0(7)
C11 C12 C13 C14 0.9(7)
C12 C13 C14 C9 0.3(6)
C10 C9 C14 C13 -1.4(6)
C8 C9 C14 C13 179.2(4)
C15 Si1 C17 C22 -24.2(4)
C16 Si1 C17 C22 -144.9(4)
C1 Si1 C17 C22 96.2(4)
C15 Si1 C17 C18 154.0(3)
C16 Si1 C17 C18 33.3(4)
C1 Si1 C17 C18 -85.6(4)
C22 C17 C18 C19 0.8(6)
Si1 C17 C18 C19 -177.5(3)
C17 C18 C19 C20 -3.6(7)
C18 C19 C20 C21 4.3(8)
C19 C20 C21 C22 -2.3(8)
C20 C21 C22 C17 -0.5(8)
C18 C17 C22 C21 1.2(6)
Si1 C17 C22 C21 179.5(4)
C37 Si2 C23 C24 115.8(3)
C38 Si2 C23 C24 -121.4(3)
C39 Si2 C23 C24 -2.8(4)
C37 Si2 C23 C28 -60.5(4)
C38 Si2 C23 C28 62.4(4)
C39 Si2 C23 C28 -179.1(3)
C28 C23 C24 C25 0.0(6)
Si2 C23 C24 C25 -176.4(3)
C23 C24 C25 C26 1.5(7)
C24 C25 C26 C27 -2.6(7)
C25 C26 C27 C28 2.2(7)
C26 C27 C28 C23 -0.7(6)
C26 C27 C28 C29 179.5(4)
C24 C23 C28 C27 -0.4(6)
Si2 C23 C28 C27 175.8(3)
C24 C23 C28 C29 179.4(4)
Si2 C23 C28 C29 -4.4(5)
C27 C28 C29 C30 4.5(7)
C23 C28 C29 C30 -175.3(4)
C28 C29 C30 C31 179.3(4)
C29 C30 C31 C36 177.1(4)
C29 C30 C31 C32 -3.8(7)
C36 C31 C32 C33 1.1(6)
C30 C31 C32 C33 -178.0(4)
C31 C32 C33 C34 -0.8(7)
C32 C33 C34 C35 -1.1(7)
C33 C34 C35 C36 2.7(7)
C34 C35 C36 C31 -2.3(7)
C32 C31 C36 C35 0.4(6)
C30 C31 C36 C35 179.6(4)
C37 Si2 C39 C40 153.1(4)
C38 Si2 C39 C40 32.5(4)
C23 Si2 C39 C40 -87.7(4)
C37 Si2 C39 C44 -25.1(4)
C38 Si2 C39 C44 -145.7(3)
C23 Si2 C39 C44 94.1(4)
C44 C39 C40 C41 -2.5(7)
Si2 C39 C40 C41 179.2(4)
C39 C40 C41 C42 2.5(8)
C40 C41 C42 C43 -0.7(8)
C41 C42 C43 C44 -1.0(8)
C42 C43 C44 C39 1.0(7)
C40 C39 C44 C43 0.8(6)
Si2 C39 C44 C43 179.0(4)
